data_9017654
loop_
_publ_author_name
'Plasil, J.'
'Skoda, R.'
'Fejfarova, K.'
'Cejka, J.'
'Kasatkin, A. V.'
'Dusek, M.'
'Talla, D.'
'Lapcak, L.'
'Machovic, V.'
'Dini, M.'

_publ_section_title
;
 Hydroniumjarosite, (H3O)+Fe3(SO4)2(OH)6, from Cerros Pintados, Chile:
 Single-crystal X-ray diffraction and vibrational spectroscopic study
;
_journal_name_full 'Mineralogical Magazine'
_journal_page_first 535
_journal_page_last 547
_journal_volume 78
_journal_year 2014
_chemical_compound_source 'Cerros Pintados, Iquique Province, Chile'
_chemical_formula_sum 'Al0.03 Fe2.949 H14.31 K0.02 Na0.2 O14.77 S1.97 Si0.03'
_chemical_name_mineral Hydroniumjarosite
_space_group_IT_number 166
_space_group_name_Hall '-R 3 2"'
_space_group_name_H-M_alt 'R -3 m :H'
_symmetry_space_group_name_H-M 'R -3 m :H'
_cell_angle_alpha 90
_cell_angle_beta 90
_cell_angle_gamma 120
_cell_length_a 7.3408
_cell_length_b 7.3408
_cell_length_c 17.0451
_cell_formula_units_Z 3
_cell_volume 795.457
_database_code_amcsd 0020230
_exptl_crystal_density_diffrn 3.041
_cod_data_source_file inputs/fixed/downloads/18/18561.cif
_cod_data_source_block 18561
_cod_original_sg_symbol_H-M 'R -3 m'
_cod_original_formula_sum 'H14.31 O14.77 Na.2 K.02 Fe2.949 Al.03 (S1.97 Si.03)'
_cod_database_code 9017654

loop_
_space_group_symop_operation_xyz
x,y,z
2/3+x,1/3+y,1/3+z
1/3+x,2/3+y,2/3+z
x,x-y,z
2/3+x,1/3+x-y,1/3+z
1/3+x,2/3+x-y,2/3+z
y,x,-z
2/3+y,1/3+x,1/3-z
1/3+y,2/3+x,2/3-z
-x+y,y,z
2/3-x+y,1/3+y,1/3+z
1/3-x+y,2/3+y,2/3+z
-x,-x+y,-z
2/3-x,1/3-x+y,1/3-z
1/3-x,2/3-x+y,2/3-z
-y,-x,z
2/3-y,1/3-x,1/3+z
1/3-y,2/3-x,2/3+z
x-y,-y,-z
2/3+x-y,1/3-y,1/3-z
1/3+x-y,2/3-y,2/3-z
y,-x+y,-z
2/3+y,1/3-x+y,1/3-z
1/3+y,2/3-x+y,2/3-z
-x+y,-x,z
2/3-x+y,1/3-x,1/3+z
1/3-x+y,2/3-x,2/3+z
-x,-y,-z
2/3-x,1/3-y,1/3-z
1/3-x,2/3-y,2/3-z
-y,x-y,z
2/3-y,1/3+x-y,1/3+z
1/3-y,2/3+x-y,2/3+z
x-y,x,-z
2/3+x-y,1/3+x,1/3-z
1/3+x-y,2/3+x,2/3-z

loop_
_atom_site_aniso_label
_atom_site_aniso_U_11
_atom_site_aniso_U_22
_atom_site_aniso_U_33
_atom_site_aniso_U_12
_atom_site_aniso_U_13
_atom_site_aniso_U_23
O4 0.02630 0.02630 0.01600 0.01310 0.00000 0.00000
Na 0.02630 0.02630 0.01600 0.01310 0.00000 0.00000
K 0.02630 0.02630 0.01600 0.01310 0.00000 0.00000
Fe 0.00740 0.00980 0.01050 0.00368 0.00027 0.00014
Al 0.00740 0.00980 0.01050 0.00368 0.00027 0.00014
S 0.01190 0.01190 0.00820 0.00594 0.00000 0.00000
Si 0.01190 0.01190 0.00820 0.00594 0.00000 0.00000
O1 0.01900 0.01900 0.00900 0.00950 0.00000 0.00000
O2 0.01080 0.02090 0.01200 0.00540 0.00070 0.00030
O3 0.01010 0.01330 0.02930 0.00660 0.00480 0.00970

loop_
_atom_site_label
_atom_site_fract_x
_atom_site_fract_y
_atom_site_fract_z
_atom_site_occupancy
_atom_site_U_iso_or_equiv
H2 -0.05300 0.05300 -0.03600 0.38500 0.04600
O4 0.00000 0.00000 0.00000 0.77000 0.02290
Na 0.00000 0.00000 0.00000 0.20000 0.02290
K 0.00000 0.00000 0.00000 0.02000 0.02290
Fe 0.33333 0.16667 0.16667 0.98300 0.00950
Al 0.33333 0.16667 0.16667 0.01000 0.00950
S 0.66667 0.33333 0.02556 0.98500 0.01070
Si 0.66667 0.33333 0.02556 0.01500 0.01070
O1 0.66667 0.33333 -0.06013 1.00000 0.01570
O2 0.44720 0.22362 0.05494 1.00000 0.01570
O3 0.12726 0.25450 0.13504 1.00000 0.01720
H1 0.17520 0.35000 0.10940 1.00000 0.02060

loop_
_cod_related_entry_id
_cod_related_entry_database
_cod_related_entry_code
1 AMCSD 0020230
